data_7720178
loop_
_publ_author_name
'Polo, Alvaro'
'Garc&#xed;a-Ordu&#xf1;a, Pilar'
'Echeverr&#xed;a, Jorge'
'Sanz Miguel, Pablo J.'

_publ_section_title
;
 Unveiling n &#x2192; &#x3c0;* interactions: convergence of quantum
 crystallography and computational insights.
;
_journal_issue 7
_journal_name_full 'Dalton transactions (Cambridge, England : 2003)'
_journal_page_first 2825
_journal_page_last 2832
_journal_paper_doi 10.1039/d5dt02386f
_journal_volume 55
_journal_year 2026
_chemical_formula_moiety 'C7 H13 N4 O, N O3'
_chemical_formula_sum 'C7 H13 N5 O4'
_chemical_formula_weight 231.22
_space_group_crystal_system triclinic
_space_group_IT_number 2
_space_group_name_Hall '-P 1'
_space_group_name_H-M_alt 'P -1'
_atom_sites_solution_hydrogens difmap
_audit_creation_method SHELXL-2014/7
_audit_update_record
;
2025-07-24 deposited with the CCDC.	2025-12-19 downloaded from the CCDC.
;
_cell_angle_alpha 110.660(3)
_cell_angle_beta 97.406(3)
_cell_angle_gamma 90.598(3)
_cell_formula_units_Z 2
_cell_length_a 6.6071(4)
_cell_length_b 7.9107(5)
_cell_length_c 10.3623(6)
_cell_measurement_reflns_used 9454
_cell_measurement_temperature 100(2)
_cell_measurement_theta_max 30.21
_cell_measurement_theta_min 2.76
_cell_volume 501.63(5)
_computing_cell_refinement 'Bruker SAINT'
_computing_data_collection 'Bruker APEX2'
_computing_data_reduction 'Bruker SAINT'
_computing_molecular_graphics 'Bruker SHELXTL'
_computing_publication_material 'Bruker SHELXTL'
_computing_structure_refinement 'SHELXL-2014 (Sheldrick 2014)'
_computing_structure_solution 'SHELXS-97 (Sheldrick 2008)'
_diffrn_ambient_temperature 100(2)
_diffrn_measured_fraction_theta_full 0.999
_diffrn_measured_fraction_theta_max 0.931
_diffrn_measurement_device_type 'Bruker APEX-II CCD'
_diffrn_measurement_method '\f and \w scans'
_diffrn_radiation_type MoK\a
_diffrn_radiation_wavelength 0.71073
_diffrn_reflns_av_R_equivalents 0.0174
_diffrn_reflns_av_unetI/netI 0.0144
_diffrn_reflns_Laue_measured_fraction_full 0.999
_diffrn_reflns_Laue_measured_fraction_max 0.931
_diffrn_reflns_limit_h_max 8
_diffrn_reflns_limit_h_min -9
_diffrn_reflns_limit_k_max 11
_diffrn_reflns_limit_k_min -11
_diffrn_reflns_limit_l_max 14
_diffrn_reflns_limit_l_min -14
_diffrn_reflns_number 11707
_diffrn_reflns_point_group_measured_fraction_full 0.999
_diffrn_reflns_point_group_measured_fraction_max 0.931
_diffrn_reflns_theta_full 25.000
_diffrn_reflns_theta_max 30.210
_diffrn_reflns_theta_min 2.122
_exptl_absorpt_coefficient_mu 0.126
_exptl_absorpt_correction_T_max 0.969
_exptl_absorpt_correction_T_min 0.922
_exptl_absorpt_correction_type multi-scan
_exptl_absorpt_process_details sadabs
_exptl_crystal_colour colorless
_exptl_crystal_density_diffrn 1.531
_exptl_crystal_description prisms
_exptl_crystal_F_000 244
_exptl_crystal_size_max 0.350
_exptl_crystal_size_mid 0.250
_exptl_crystal_size_min 0.250
_refine_diff_density_max 0.412
_refine_diff_density_min -0.370
_refine_diff_density_rms 0.045
_refine_ls_extinction_method none
_refine_ls_goodness_of_fit_ref 1.061
_refine_ls_hydrogen_treatment refall
_refine_ls_matrix_type full
_refine_ls_number_parameters 197
_refine_ls_number_reflns 2780
_refine_ls_number_restraints 0
_refine_ls_restrained_S_all 1.061
_refine_ls_R_factor_all 0.0425
_refine_ls_R_factor_gt 0.0375
_refine_ls_shift/su_max 0.001
_refine_ls_shift/su_mean 0.000
_refine_ls_structure_factor_coef Fsqd
_refine_ls_weighting_details 'w=1/[\s^2^(Fo^2^)+(0.0617P)^2^+0.1052P] where P=(Fo^2^+2Fc^2^)/3'
_refine_ls_weighting_scheme calc
_refine_ls_wR_factor_gt 0.1031
_refine_ls_wR_factor_ref 0.1074
_reflns_Friedel_coverage 0.000
_reflns_number_gt 2437
_reflns_number_total 2780
_reflns_threshold_expression 'I > 2\s(I)'
_cod_data_source_file d5dt02386f2.cif
_cod_data_source_block 1
_cod_database_code 7720178
_shelx_shelxl_version_number 2014/7
_shelx_space_group_comment
;
The symmetry employed for this shelxl refinement is uniquely defined
by the following loop, which should always be used as a source of
symmetry information in preference to the above space-group names.
They are only intended as comments.
;
_shelx_estimated_absorpt_t_min 0.957
_shelx_estimated_absorpt_t_max 0.969

loop_
_space_group_symop_operation_xyz
'x, y, z'
'-x, -y, -z'

loop_
_atom_site_label
_atom_site_type_symbol
_atom_site_fract_x
_atom_site_fract_y
_atom_site_fract_z
_atom_site_U_iso_or_equiv
_atom_site_adp_type
_atom_site_occupancy
_atom_site_site_symmetry_order
_atom_site_calc_flag
_atom_site_refinement_flags_posn
_atom_site_refinement_flags_adp
_atom_site_refinement_flags_occupancy
_atom_site_disorder_assembly
_atom_site_disorder_group
N10 N 0.25176(14) 0.73388(12) 0.37621(8) 0.0233(2) Uani 1 1 d . . . . .
O11 O 0.22314(13) 0.62221(11) 0.25432(8) 0.0303(2) Uani 1 1 d . . . . .
O12 O 0.11497(14) 0.82929(13) 0.42949(8) 0.0382(2) Uani 1 1 d . . . . .
O13 O 0.42504(15) 0.75167(15) 0.44717(9) 0.0496(3) Uani 1 1 d . . . . .
N1 N 0.59604(13) 0.37333(12) 0.17504(9) 0.0238(2) Uani 1 1 d . . . . .
H1 H 0.479(3) 0.417(2) 0.1690(18) 0.044(4) Uiso 1 1 d . . . . .
C1 C 0.73230(17) 0.44822(18) 0.30666(12) 0.0341(3) Uani 1 1 d . . . . .
H11 H 0.859(3) 0.484(2) 0.2880(16) 0.037(4) Uiso 1 1 d . . . . .
H12 H 0.674(3) 0.547(3) 0.365(2) 0.054(5) Uiso 1 1 d . . . . .
H13 H 0.749(3) 0.353(2) 0.3511(19) 0.053(5) Uiso 1 1 d . . . . .
N3 N 0.76125(14) -0.05862(13) -0.19562(9) 0.0257(2) Uani 1 1 d . . . . .
H3 H 0.854(3) -0.029(2) -0.1220(18) 0.039(4) Uiso 1 1 d . . . . .
C3 C 0.79628(16) -0.19652(16) -0.32567(11) 0.0291(2) Uani 1 1 d . . . . .
H31 H 0.691(2) -0.294(2) -0.3550(16) 0.035(4) Uiso 1 1 d . . . . .
H32 H 0.796(2) -0.147(2) -0.4000(17) 0.039(4) Uiso 1 1 d . . . . .
H33 H 0.922(3) -0.232(3) -0.312(2) 0.062(5) Uiso 1 1 d . . . . .
C4 C 0.58881(15) 0.03053(13) -0.18219(10) 0.0202(2) Uani 1 1 d . . . . .
C5 C 0.52789(14) 0.16489(12) -0.06714(9) 0.01827(19) Uani 1 1 d . . . . .
O6 O 0.82207(10) 0.16796(11) 0.08211(8) 0.02742(19) Uani 1 1 d . . . . .
C6 C 0.65485(14) 0.23603(13) 0.06860(10) 0.0198(2) Uani 1 1 d . . . . .
N7 N 0.33323(14) 0.20834(11) -0.11447(8) 0.02167(19) Uani 1 1 d . . . . .
C7 C 0.19653(17) 0.33705(14) -0.03470(10) 0.0247(2) Uani 1 1 d . . . . .
H71 H 0.163(2) 0.3021(18) 0.0391(14) 0.025(3) Uiso 1 1 d . . . . .
H72 H 0.267(2) 0.459(2) 0.0042(15) 0.031(3) Uiso 1 1 d . . . . .
H73 H 0.078(3) 0.331(2) -0.0965(17) 0.038(4) Uiso 1 1 d . . . . .
C8 C 0.28182(18) 0.10708(15) -0.24707(10) 0.0285(2) Uani 1 1 d . . . . .
H8 H 0.163(2) 0.111(2) -0.3016(16) 0.034(4) Uiso 1 1 d . . . . .
N9 N 0.43284(15) -0.00179(12) -0.29098(9) 0.0261(2) Uani 1 1 d . . . . .
H9 H 0.426(3) -0.081(2) -0.3801(19) 0.054(5) Uiso 1 1 d . . . . .

loop_
_atom_site_aniso_label
_atom_site_aniso_U_11
_atom_site_aniso_U_22
_atom_site_aniso_U_33
_atom_site_aniso_U_23
_atom_site_aniso_U_13
_atom_site_aniso_U_12
N10 0.0324(5) 0.0229(4) 0.0122(4) 0.0036(3) 0.0018(3) 0.0122(3)
O11 0.0407(5) 0.0295(4) 0.0125(3) -0.0013(3) -0.0006(3) 0.0120(3)
O12 0.0404(5) 0.0433(5) 0.0209(4) -0.0001(3) 0.0003(3) 0.0283(4)
O13 0.0362(5) 0.0636(6) 0.0226(4) -0.0144(4) -0.0050(3) 0.0244(4)
N1 0.0161(4) 0.0259(4) 0.0188(4) -0.0046(3) 0.0011(3) 0.0029(3)
C1 0.0192(5) 0.0387(6) 0.0225(5) -0.0146(4) -0.0011(4) 0.0044(4)
N3 0.0196(4) 0.0286(4) 0.0178(4) -0.0047(3) 0.0008(3) 0.0057(3)
C3 0.0200(5) 0.0325(6) 0.0212(5) -0.0073(4) 0.0031(4) 0.0063(4)
C4 0.0219(4) 0.0199(4) 0.0150(4) 0.0015(3) 0.0021(3) 0.0026(3)
C5 0.0193(4) 0.0179(4) 0.0146(4) 0.0019(3) 0.0028(3) 0.0032(3)
O6 0.0131(3) 0.0330(4) 0.0216(4) -0.0073(3) 0.0003(3) 0.0023(3)
C6 0.0162(4) 0.0201(4) 0.0166(4) -0.0014(3) 0.0029(3) -0.0015(3)
N7 0.0277(4) 0.0207(4) 0.0137(4) 0.0030(3) 0.0010(3) 0.0102(3)
C7 0.0300(5) 0.0252(5) 0.0152(4) 0.0028(4) 0.0015(4) 0.0142(4)
C8 0.0366(6) 0.0287(5) 0.0142(4) 0.0019(4) -0.0015(4) 0.0172(4)
N9 0.0325(5) 0.0263(4) 0.0131(4) 0.0001(3) -0.0007(3) 0.0133(4)

loop_
_atom_type_symbol
_atom_type_description
_atom_type_scat_dispersion_real
_atom_type_scat_dispersion_imag
_atom_type_scat_source
C C 0.0033 0.0016 'International Tables Vol C Tables 4.2.6.8 and 6.1.1.4'
H H 0.0000 0.0000 'International Tables Vol C Tables 4.2.6.8 and 6.1.1.4'
N N 0.0061 0.0033 'International Tables Vol C Tables 4.2.6.8 and 6.1.1.4'
O O 0.0106 0.0060 'International Tables Vol C Tables 4.2.6.8 and 6.1.1.4'

loop_
_geom_angle_atom_site_label_1
_geom_angle_atom_site_label_2
_geom_angle_atom_site_label_3
_geom_angle
_geom_angle_site_symmetry_1
_geom_angle_site_symmetry_3
_geom_angle_publ_flag
O12 N10 O11 122.18(9) . . ?
O12 N10 O13 118.73(9) . . ?
O11 N10 O13 119.09(9) . . ?
C6 N1 C1 119.80(9) . . ?
C6 N1 H1 122.0(12) . . ?
C1 N1 H1 118.1(12) . . ?
N1 C1 H11 108.2(9) . . ?
N1 C1 H12 108.7(12) . . ?
H11 C1 H12 110.6(15) . . ?
N1 C1 H13 109.0(10) . . ?
H11 C1 H13 111.2(14) . . ?
H12 C1 H13 109.2(15) . . ?
C4 N3 C3 122.53(9) . . ?
C4 N3 H3 116.9(11) . . ?
C3 N3 H3 120.5(11) . . ?
N3 C3 H31 110.4(9) . . ?
N3 C3 H32 111.6(9) . . ?
H31 C3 H32 108.4(13) . . ?
N3 C3 H33 107.4(13) . . ?
H31 C3 H33 113.2(16) . . ?
H32 C3 H33 105.8(16) . . ?
N3 C4 N9 122.33(9) . . ?
N3 C4 C5 130.70(9) . . ?
N9 C4 C5 106.97(8) . . ?
C4 C5 N7 105.51(8) . . ?
C4 C5 C6 123.03(9) . . ?
N7 C5 C6 131.45(8) . . ?
O6 C6 N1 121.06(9) . . ?
O6 C6 C5 117.60(8) . . ?
N1 C6 C5 121.32(9) . . ?
C8 N7 C5 109.01(8) . . ?
C8 N7 C7 122.65(9) . . ?
C5 N7 C7 128.29(8) . . ?
N7 C7 H71 109.6(8) . . ?
N7 C7 H72 109.0(9) . . ?
H71 C7 H72 109.5(12) . . ?
N7 C7 H73 106.6(10) . . ?
H71 C7 H73 109.6(13) . . ?
H72 C7 H73 112.5(13) . . ?
N7 C8 N9 109.52(9) . . ?
N7 C8 H8 125.6(10) . . ?
N9 C8 H8 124.9(10) . . ?
C8 N9 C4 108.99(8) . . ?
C8 N9 H9 122.6(12) . . ?
C4 N9 H9 128.4(12) . . ?

loop_
_geom_bond_atom_site_label_1
_geom_bond_atom_site_label_2
_geom_bond_distance
_geom_bond_site_symmetry_2
_geom_bond_publ_flag
N10 O12 1.2410(12) . ?
N10 O11 1.2486(11) . ?
N10 O13 1.2561(13) . ?
N1 C6 1.3495(12) . ?
N1 C1 1.4573(13) . ?
N1 H1 0.852(18) . ?
C1 H11 0.944(16) . ?
C1 H12 0.93(2) . ?
C1 H13 1.014(19) . ?
N3 C4 1.3429(13) . ?
N3 C3 1.4518(13) . ?
N3 H3 0.875(17) . ?
C3 H31 0.971(16) . ?
C3 H32 0.977(16) . ?
C3 H33 0.89(2) . ?
C4 N9 1.3747(13) . ?
C4 C5 1.3969(12) . ?
C5 N7 1.4066(12) . ?
C5 C6 1.4581(13) . ?
O6 C6 1.2474(12) . ?
N7 C8 1.3200(13) . ?
N7 C7 1.4675(12) . ?
C7 H71 0.949(14) . ?
C7 H72 0.990(15) . ?
C7 H73 0.936(17) . ?
C8 N9 1.3427(13) . ?
C8 H8 0.914(16) . ?
N9 H9 0.910(19) . ?

loop_
_geom_torsion_atom_site_label_1
_geom_torsion_atom_site_label_2
_geom_torsion_atom_site_label_3
_geom_torsion_atom_site_label_4
_geom_torsion
_geom_torsion_site_symmetry_1
_geom_torsion_site_symmetry_2
_geom_torsion_site_symmetry_3
_geom_torsion_site_symmetry_4
_geom_torsion_publ_flag
C3 N3 C4 N9 -0.28(16) . . . . ?
C3 N3 C4 C5 179.67(11) . . . . ?
N3 C4 C5 N7 179.69(11) . . . . ?
N9 C4 C5 N7 -0.36(11) . . . . ?
N3 C4 C5 C6 0.31(17) . . . . ?
N9 C4 C5 C6 -179.74(9) . . . . ?
C1 N1 C6 O6 2.17(16) . . . . ?
C1 N1 C6 C5 -176.32(10) . . . . ?
C4 C5 C6 O6 -2.52(15) . . . . ?
N7 C5 C6 O6 178.28(10) . . . . ?
C4 C5 C6 N1 176.02(9) . . . . ?
N7 C5 C6 N1 -3.19(16) . . . . ?
C4 C5 N7 C8 0.33(12) . . . . ?
C6 C5 N7 C8 179.63(11) . . . . ?
C4 C5 N7 C7 177.70(10) . . . . ?
C6 C5 N7 C7 -2.99(17) . . . . ?
C5 N7 C8 N9 -0.16(13) . . . . ?
C7 N7 C8 N9 -177.72(10) . . . . ?
N7 C8 N9 C4 -0.08(14) . . . . ?
N3 C4 N9 C8 -179.77(10) . . . . ?
C5 C4 N9 C8 0.28(12) . . . . ?
